data_8102996
loop_
_publ_author_name
'Carlos Mujica'
'Daniela Jimenez'
'Ra\'ul Cardoso-Gil'

_publ_section_title
;
 Crystal structure of tetraaquatris(perrhenate)cerium(III),
 Ce(ReO4)3(H2O)4
;
_journal_issue 3
_journal_name_full 'Zeitschrift f\"ur Kristallographie - New Crystal Structures'
_journal_page_first 367
_journal_volume 224
_journal_year 2009
_chemical_formula_moiety Ce(ReO~4~)~3~(H~2~O)~4~
_chemical_formula_sum 'Ce H8 O16 Re3'
_chemical_formula_weight 962.79
_chemical_name_common 'cerium perrhenate tetrahydrated'
_chemical_name_systematic tetraaquatris(perrhenate)Cerium(III)
_space_group_IT_number 14
_symmetry_cell_setting monoclinic
_symmetry_Int_Tables_number 14
_symmetry_space_group_name_Hall '-P 2ybc'
_symmetry_space_group_name_H-M 'P 1 21/c 1'
_atom_sites_solution_hydrogens geom
_atom_sites_solution_primary direct
_atom_sites_solution_secondary difmap
_audit_creation_method SHELXL-97
_cell_angle_alpha 90.00
_cell_angle_beta 93.95(3)
_cell_angle_gamma 90.00
_cell_formula_units_Z 4
_cell_length_a 11.778(2)
_cell_length_b 7.512(2)
_cell_length_c 16.091(3)
_cell_measurement_reflns_used 989
_cell_measurement_temperature 293(2)
_cell_measurement_theta_max 47.6
_cell_measurement_theta_min 2.9
_cell_volume 1420.3(5)
_computing_molecular_graphics 'ATOMS 5.07, Eric Dowty, 1999'
_computing_structure_refinement 'SHELXL-97 (Sheldrick, 1997)'
_diffrn_ambient_temperature 293(2)
_diffrn_measured_fraction_theta_full 0.996
_diffrn_measured_fraction_theta_max 0.996
_diffrn_measurement_device_type STOE-IPDS
_diffrn_measurement_method 'phi-Scan, 0.5 degree, 360 Expousures'
_diffrn_radiation_monochromator graphite
_diffrn_radiation_probe x-ray
_diffrn_radiation_type AgK\a
_diffrn_radiation_wavelength 0.56086
_diffrn_reflns_av_R_equivalents 0.030
_diffrn_reflns_av_sigmaI/netI 0.023
_diffrn_reflns_limit_h_max 16
_diffrn_reflns_limit_h_min -16
_diffrn_reflns_limit_k_max 10
_diffrn_reflns_limit_k_min -10
_diffrn_reflns_limit_l_max 23
_diffrn_reflns_limit_l_min -23
_diffrn_reflns_number 13998
_diffrn_reflns_theta_full 23.82
_diffrn_reflns_theta_max 23.82
_diffrn_reflns_theta_min 2.36
_diffrn_source 'fine-focus sealed tube'
_diffrn_source_type 'STOE IPDS'
_exptl_absorpt_coefficient_mu 15.426
_exptl_absorpt_correction_T_max 0.1076
_exptl_absorpt_correction_T_min 0.0283
_exptl_absorpt_correction_type numerical
_exptl_absorpt_process_details 'Shape optimization'
_exptl_crystal_colour Colorless
_exptl_crystal_density_diffrn 4.502
_exptl_crystal_density_method 'not measured'
_exptl_crystal_description Prism
_exptl_crystal_F_000 1652
_exptl_crystal_size_max 0.45
_exptl_crystal_size_mid 0.30
_exptl_crystal_size_min 0.22
_refine_diff_density_max 1.455
_refine_diff_density_min -2.095
_refine_diff_density_rms 0.280
_refine_ls_extinction_coef 0.00670(12)
_refine_ls_extinction_expression Fc^*^=kFc[1+0.001xFc^2^\l^3^/sin(2\q)]^-1/4^
_refine_ls_extinction_method SHELXL
_refine_ls_goodness_of_fit_ref 1.118
_refine_ls_hydrogen_treatment mixed
_refine_ls_matrix_type full
_refine_ls_number_parameters 182
_refine_ls_number_reflns 4429
_refine_ls_number_restraints 0
_refine_ls_restrained_S_all 1.118
_refine_ls_R_factor_all 0.029
_refine_ls_R_factor_gt 0.022
_refine_ls_shift/su_max 0.001
_refine_ls_shift/su_mean 0.000
_refine_ls_structure_factor_coef Fsqd
_refine_ls_weighting_details 'calc w=1/[\s^2^(Fo^2^)+(0.0252P)^2^+0.0000P] where P=(Fo^2^+2Fc^2^)/3'
_refine_ls_weighting_scheme calc
_refine_ls_wR_factor_gt 0.046
_refine_ls_wR_factor_ref 0.047
_reflns_number_gt 3921
_reflns_number_total 4429
_reflns_threshold_expression >2sigma(I)
_cod_data_source_file 409961.cff
_cod_data_source_block cro1
_cod_depositor_comments
;
The following corrections have been performed
in the original file before processing it for deposition
(the diff against the Z. Krist. - NCS original is given):

Index: 2009/03/409961.cff
===================================================================
--- 2009/03/409961.cff    (revision 562)
+++ 2009/03/409961.cff    (revision 563)
@@ -146,7 +146,7 @@
 _chemical_name_systematic        tetraaquatris(perrhenate)Cerium(III)
 _chemical_name_common            'cerium perrhenate tetrahydrated'
 _chemical_formula_moiety         Ce(ReO~4~)~3~(H~2~O)~4~
-_chemical_formula_sum            'H~8~ Ce O~16~ Re~3~'
+_chemical_formula_sum            'H8 Ce O16 Re3'
 _chemical_formula_weight         962.79
 
 

Saulius Gra\<zulis
2011-03-03

The following automatic conversions were performed:
'_exptl_absorpt_correction_type' value 'Numerical' changed to 'numerical'
according to '/home/saulius/struct/CIF-dictionaries/cif_core.dic'
dictionary named 'cif_core.dic' version 2.4.1 from 2010-06-29.

Automatic conversion script
Id: cif_fix_enum 1555 2011-01-17 13:19:09Z saulius 
;
_cod_original_sg_symbol_H-M 'P 21/c'
_cod_original_formula_sum 'H8 Ce O16 Re3'
_cod_database_code 8102996

loop_
_symmetry_equiv_pos_as_xyz
'x, y, z'
'-x, y+1/2, -z+1/2'
'-x, -y, -z'
'x, -y-1/2, z-1/2'

loop_
_atom_site_label
_atom_site_type_symbol
_atom_site_symmetry_multiplicity
_atom_site_Wyckoff_symbol
_atom_site_fract_x
_atom_site_fract_y
_atom_site_fract_z
_atom_site_U_iso_or_equiv
_atom_site_adp_type
_atom_site_occupancy
_atom_site_calc_flag
_atom_site_refinement_flags
_atom_site_disorder_assembly
_atom_site_disorder_group
Re1 Re 4 e 0.443110(15) 0.12495(2) 0.331969(10) 0.01518(5) Uani 1 d . . .
Re2 Re 4 e 0.365958(15) 0.13610(3) 0.073267(10) 0.01887(5) Uani 1 d . . .
Re3 Re 4 e 0.068920(15) 0.29069(2) 0.435258(11) 0.01860(5) Uani 1 d . . .
Ce Ce 4 e 0.705002(19) 0.11536(3) 0.156548(13) 0.01112(5) Uani 1 d . . .
O1 O 4 e 0.5036(4) 0.1625(6) 0.4291(3) 0.0413(11) Uani 1 d . . .
O2 O 4 e 0.5481(4) 0.1182(5) 0.2625(3) 0.0319(8) Uani 1 d . . .
O3 O 4 e 0.6293(4) 0.4255(5) 0.1695(3) 0.0339(9) Uani 1 d . . .
O4 O 4 e 0.3495(3) 0.2975(4) 0.3057(2) 0.0234(7) Uani 1 d . . .
O5 O 1 e 0.3076(4) 0.0017(8) 0.1432(3) 0.0531(14) Uani 1 d . . .
O6 O 4 e 0.3299(4) 0.3532(6) 0.0919(3) 0.0444(11) Uani 1 d . . .
O7 O 4 e 0.3155(3) 0.4224(5) 0.4735(2) 0.0233(7) Uani 1 d . . .
O8 O 4 e 0.5129(3) 0.1147(6) 0.0855(2) 0.0308(8) Uani 1 d . . .
O9 O 4 e 0.1513(5) 0.1045(6) 0.4276(3) 0.0468(12) Uani 1 d . . .
O10 O 4 e 0.0788(4) 0.1416(6) 0.0371(2) 0.0322(9) Uani 1 d . . .
O11 O 4 e 0.0697(4) 0.7396(7) 0.0945(3) 0.0412(11) Uani 1 d . . .
O12 O 4 e 0.1165(3) 0.4529(5) 0.3686(2) 0.0235(7) Uani 1 d . . .
O13 O 4 e 0.7489(5) 0.2843(6) 0.0299(2) 0.0461(12) Uani 1 d . . .
O14 O 4 e 0.1331(3) 0.8140(5) 0.2967(3) 0.0324(9) Uani 1 d . . .
O15 O 4 e 0.2107(3) 0.5334(6) 0.2013(2) 0.0304(8) Uani 1 d . . .
O16 O 4 e 0.0867(4) 0.1679(7) 0.2215(3) 0.0407(10) Uani 1 d . . .

loop_
_atom_site_aniso_label
_atom_site_aniso_U_11
_atom_site_aniso_U_22
_atom_site_aniso_U_33
_atom_site_aniso_U_23
_atom_site_aniso_U_13
_atom_site_aniso_U_12
Re1 0.01945(8) 0.00945(7) 0.01724(8) 0.00120(5) 0.00559(6) 0.00177(5)
Re2 0.01478(8) 0.02687(9) 0.01485(8) -0.00578(6) 0.00017(6) 0.00181(6)
Re3 0.02092(8) 0.01718(8) 0.01775(8) 0.00009(6) 0.00179(6) -0.00398(6)
Ce 0.01074(10) 0.00932(10) 0.01332(9) -0.00025(7) 0.00102(7) -0.00045(7)
O1 0.052(3) 0.045(2) 0.0255(18) -0.0063(17) -0.0099(18) 0.017(2)
O2 0.0272(19) 0.037(2) 0.0336(19) 0.0050(17) 0.0157(16) 0.0048(16)
O3 0.037(2) 0.0132(15) 0.053(2) -0.0047(16) 0.0141(19) 0.0026(14)
O4 0.0302(17) 0.0137(14) 0.0263(16) -0.0002(13) 0.0023(14) 0.0086(13)
O5 0.043(3) 0.081(4) 0.035(2) 0.020(2) 0.0027(19) -0.010(3)
O6 0.043(3) 0.039(2) 0.051(3) -0.026(2) 0.002(2) 0.012(2)
O7 0.0214(16) 0.0276(17) 0.0202(15) 0.0086(13) -0.0027(12) 0.0014(13)
O8 0.0175(16) 0.044(2) 0.0301(18) -0.0096(16) -0.0059(14) 0.0032(15)
O9 0.069(3) 0.023(2) 0.049(3) -0.0005(18) 0.003(2) 0.014(2)
O10 0.031(2) 0.045(2) 0.0208(16) 0.0051(15) 0.0028(15) -0.0005(17)
O11 0.034(2) 0.053(3) 0.036(2) 0.000(2) -0.0002(17) 0.024(2)
O12 0.0183(15) 0.0272(17) 0.0249(15) 0.0075(14) 0.0009(12) -0.0046(13)
O13 0.087(4) 0.030(2) 0.0226(17) 0.0029(16) 0.016(2) -0.024(2)
O14 0.0251(18) 0.0230(18) 0.048(2) -0.0053(17) -0.0052(16) 0.0093(15)
O15 0.0276(18) 0.044(2) 0.0186(15) -0.0045(15) -0.0039(13) 0.0178(17)
O16 0.036(2) 0.050(3) 0.035(2) -0.007(2) 0.0029(18) -0.015(2)

loop_
_atom_type_symbol
_atom_type_description
_atom_type_scat_dispersion_real
_atom_type_scat_dispersion_imag
_atom_type_scat_source
O O 0.0056 0.0036 'International Tables Vol C Tables 4.2.6.8 and 6.1.1.4'
H H 0.0000 0.0000 'International Tables Vol C Tables 4.2.6.8 and 6.1.1.4'
Ce Ce -0.5890 1.7358 'International Tables Vol C Tables 4.2.6.8 and 6.1.1.4'
Re Re -0.4693 4.8944 'International Tables Vol C Tables 4.2.6.8 and 6.1.1.4'

loop_
_geom_angle_atom_site_label_1
_geom_angle_atom_site_label_2
_geom_angle_atom_site_label_3
_geom_angle
_geom_angle_site_symmetry_1
_geom_angle_site_symmetry_3
_geom_angle_publ_flag
O1 Re1 O2 109.2(2) . . ?
O1 Re1 O3 109.4(2) . 2_645 ?
O2 Re1 O3 110.0(2) . 2_645 ?
O1 Re1 O4 108.64(19) . . ?
O2 Re1 O4 109.63(18) . . ?
O3 Re1 O4 109.94(19) 2_645 . ?
O5 Re2 O6 109.5(3) . . ?
O5 Re2 O7 109.6(2) . 4_565 ?
O6 Re2 O7 109.3(2) . 4_565 ?
O5 Re2 O8 108.5(2) . . ?
O6 Re2 O8 109.0(2) . . ?
O7 Re2 O8 110.96(18) 4_565 . ?
O9 Re3 O10 108.1(2) . 4_566 ?
O9 Re3 O11 109.3(3) . 2_545 ?
O10 Re3 O11 109.6(2) 4_566 2_545 ?
O9 Re3 O12 108.6(2) . . ?
O10 Re3 O12 112.21(19) 4_566 . ?
O11 Re3 O12 109.00(19) 2_545 . ?
O8 Ce O13 81.76(17) . . ?
O8 Ce O12 133.06(12) . 2_645 ?
O13 Ce O12 83.76(16) . 2_645 ?
O8 Ce O14 143.05(14) . 2_645 ?
O13 Ce O14 75.16(15) . 2_645 ?
O12 Ce O14 72.87(13) 2_645 2_645 ?
O8 Ce O15 135.75(13) . 2_645 ?
O13 Ce O15 141.45(15) . 2_645 ?
O12 Ce O15 75.05(13) 2_645 2_645 ?
O14 Ce O15 68.02(13) 2_645 2_645 ?
O8 Ce O3 73.74(14) . . ?
O13 Ce O3 71.86(16) . . ?
O12 Ce O3 141.09(13) 2_645 . ?
O14 Ce O3 71.85(14) 2_645 . ?
O15 Ce O3 105.86(15) 2_645 . ?
O8 Ce O7 65.47(12) . 2_645 ?
O13 Ce O7 68.26(13) . 2_645 ?
O12 Ce O7 67.67(11) 2_645 2_645 ?
O14 Ce O7 127.99(14) 2_645 2_645 ?
O15 Ce O7 128.32(13) 2_645 2_645 ?
O3 Ce O7 125.68(14) . 2_645 ?
O8 Ce O4 82.57(13) . 2_645 ?
O13 Ce O4 137.88(13) . 2_645 ?
O12 Ce O4 79.03(12) 2_645 2_645 ?
O14 Ce O4 133.31(12) 2_645 2_645 ?
O15 Ce O4 69.14(12) 2_645 2_645 ?
O3 Ce O4 138.69(13) . 2_645 ?
O7 Ce O4 69.65(12) 2_645 2_645 ?
O8 Ce O2 68.46(14) . . ?
O13 Ce O2 136.97(16) . . ?
O12 Ce O2 139.26(12) 2_645 . ?
O14 Ce O2 111.13(14) 2_645 . ?
O15 Ce O2 70.02(13) 2_645 . ?
O3 Ce O2 70.43(13) . . ?
O7 Ce O2 120.87(13) 2_645 . ?
O4 Ce O2 69.53(12) 2_645 . ?
Re1 O2 Ce 178.7(2) . . ?
Re1 O3 Ce 170.0(2) 2_655 . ?
Re1 O4 Ce 143.68(18) . 2_655 ?
Re2 O7 Ce 156.3(2) 4_566 2_655 ?
Re2 O8 Ce 158.3(2) . . ?
Re3 O12 Ce 138.99(17) . 2_655 ?

loop_
_geom_bond_atom_site_label_1
_geom_bond_atom_site_label_2
_geom_bond_distance
_geom_bond_site_symmetry_2
_geom_bond_publ_flag
Re1 O1 1.696(4) . ?
Re1 O2 1.723(4) . ?
Re1 O3 1.723(4) 2_645 ?
Re1 O4 1.735(3) . ?
Re2 O5 1.692(5) . ?
Re2 O6 1.717(4) . ?
Re2 O7 1.729(3) 4_565 ?
Re2 O8 1.736(4) . ?
Re3 O9 1.712(5) . ?
Re3 O10 1.712(4) 4_566 ?
Re3 O11 1.713(4) 2_545 ?
Re3 O12 1.741(3) . ?
Ce O8 2.464(4) . ?
Ce O13 2.485(4) . ?
Ce O12 2.488(3) 2_645 ?
Ce O14 2.497(4) 2_645 ?
Ce O15 2.508(3) 2_645 ?
Ce O3 2.508(4) . ?
Ce O7 2.544(3) 2_645 ?
Ce O4 2.556(3) 2_645 ?
Ce O2 2.600(4) . ?
O3 Re1 1.723(4) 2_655 ?
O4 Ce 2.556(3) 2_655 ?
O7 Re2 1.729(3) 4_566 ?
O7 Ce 2.544(3) 2_655 ?
O10 Re3 1.712(4) 4_565 ?
O11 Re3 1.713(4) 2 ?
O12 Ce 2.488(3) 2_655 ?
O14 Ce 2.497(4) 2_655 ?
O15 Ce 2.508(3) 2_655 ?
